data_1567244
loop_
_publ_author_name
'Takahashi, Kazuyuki'
'Noguchi, Takumi'
'Ueda, Keiji'
'Miyawaki, Atsuhiro'
'Murata, Suguru'

_publ_section_title
;
 Molecular Structures and Redox Properties of Homoleptic Aluminum(III)
 Complexes with Azobisphenolate (azp) Ligands
;
_journal_issue 6
_journal_name_full Inorganics
_journal_page_first 84
_journal_paper_doi 10.3390/inorganics10060084
_journal_volume 10
_journal_year 2022
_chemical_formula_sum 'C64 H68 Al N4 O4 P'
_chemical_formula_weight 1015.17
_chemical_name_common (TTP)[Al(azpBu2)2]
_space_group_crystal_system triclinic
_space_group_IT_number 2
_space_group_name_Hall '-P 1'
_space_group_name_H-M_alt 'P -1'
_atom_sites_solution_hydrogens geom
_cell_angle_alpha 96.179(8)
_cell_angle_beta 106.731(7)
_cell_angle_gamma 103.041(7)
_cell_formula_units_Z 2
_cell_length_a 13.374(7)
_cell_length_b 14.095(8)
_cell_length_c 16.593(9)
_cell_measurement_reflns_used 4630
_cell_measurement_temperature 293.(2)
_cell_measurement_theta_max 26.2800
_cell_measurement_theta_min 2.4541
_cell_volume 2868(3)
_computing_cell_refinement 'SAINT V8.40A (Bruker Nano, Inc., 2019)'
_computing_data_reduction 'SAINT V8.40A (Bruker Nano, Inc., 2019)'
_computing_molecular_graphics 'shelXle (C.B. Huebschle, rev 958)'
_computing_structure_refinement 'SHELXL-2018/3 (Sheldrick, 2018)'
_computing_structure_solution 'SHELXT 2014/5 (Sheldrick, 2014)'
_diffrn_ambient_temperature 293.(2)
_diffrn_detector_area_resol_mean 8.3333
_diffrn_measured_fraction_theta_full 0.987
_diffrn_measured_fraction_theta_max 0.987
_diffrn_measurement_device_type 'Bruker APEXII CCD area detector'
_diffrn_measurement_method 'phi and omega scans'
_diffrn_radiation_monochromator 'Bruker Helios multilayer confocal mirror'
_diffrn_radiation_source 'Bruker TXS fine-focus rotating anode'
_diffrn_radiation_type MoK\a
_diffrn_radiation_wavelength 0.71073
_diffrn_reflns_av_R_equivalents 0.0167
_diffrn_reflns_av_unetI/netI 0.0331
_diffrn_reflns_limit_h_max 15
_diffrn_reflns_limit_h_min -15
_diffrn_reflns_limit_k_max 16
_diffrn_reflns_limit_k_min -15
_diffrn_reflns_limit_l_max 19
_diffrn_reflns_limit_l_min -14
_diffrn_reflns_number 14118
_diffrn_reflns_theta_full 25.03
_diffrn_reflns_theta_max 25.03
_diffrn_reflns_theta_min 1.30
_diffrn_source 'rotating-anode X-ray tube'
_diffrn_source_type 'Bruker Turbo X-ray Source'
_exptl_absorpt_coefficient_mu 0.113
_exptl_absorpt_correction_T_max 0.99
_exptl_absorpt_correction_T_min 0.94
_exptl_absorpt_correction_type multi-scan
_exptl_absorpt_process_details
;
SADABS-2016/2 - Bruker AXS area detector scaling and absorption correction
;
_exptl_crystal_colour black
_exptl_crystal_density_diffrn 1.176
_exptl_crystal_density_method 'not measured'
_exptl_crystal_description platelet
_exptl_crystal_F_000 1080
_exptl_crystal_size_max 0.400
_exptl_crystal_size_mid 0.400
_exptl_crystal_size_min 0.100
_refine_diff_density_max 0.499
_refine_diff_density_min -0.412
_refine_ls_extinction_method none
_refine_ls_goodness_of_fit_ref 1.044
_refine_ls_hydrogen_treatment constr
_refine_ls_matrix_type full
_refine_ls_number_parameters 1125
_refine_ls_number_reflns 10014
_refine_ls_number_restraints 1878
_refine_ls_restrained_S_all 1.164
_refine_ls_R_factor_all 0.0773
_refine_ls_R_factor_gt 0.0562
_refine_ls_shift/su_max 0.002
_refine_ls_shift/su_mean 0.000
_refine_ls_structure_factor_coef Fsqd
_refine_ls_weighting_details 'w=1/[\s^2^(Fo^2^)+(0.0776P)^2^+1.2988P] where P=(Fo^2^+2Fc^2^)/3'
_refine_ls_weighting_scheme calc
_refine_ls_wR_factor_gt 0.1474
_refine_ls_wR_factor_ref 0.1648
_reflns_number_gt 7356
_reflns_number_total 10014
_reflns_threshold_expression 'I > 2\s(I)'
_cod_data_source_file 1-Bu2.cif
_cod_data_source_block TPP_Al_azpBu2_293K
_cod_depositor_comments
;
The following automatic conversions were performed:

data item '_exptl_absorpt_correction_type' value 'Multi-Scan' was
changed to 'multi-scan' in accordance with the
/home/data/users/saulius/crontab/automatic-downloads/current/MDPI/lib/dictionaries/cif_core.dic
dictionary named 'cif_core.dic' version 2.4.2 last updated on
2011-04-26.

Automatic conversion script
Id: cif_fix_values 7556 2019-12-06 15:28:31Z antanas 
;
_cod_original_cell_volume 2868.(3)
_cod_database_code 1567244

loop_
_space_group_symop_operation_xyz
'x, y, z'
'-x, -y, -z'

loop_
_atom_site_type_symbol
_atom_site_label
_atom_site_fract_x
_atom_site_fract_y
_atom_site_fract_z
_atom_site_U_iso_or_equiv
_atom_site_adp_type
_atom_site_calc_flag
_atom_site_refinement_flags_adp
_atom_site_refinement_flags_occupancy
_atom_site_refinement_flags_posn
_atom_site_occupancy
_atom_site_disorder_assembly
_atom_site_disorder_group
P P1 0.23894(5) 0.45535(5) 0.74589(4) 0.05096(19) Uani d U . . 1.0 . .
Al Al1 0.75940(7) 0.51886(5) 0.75524(5) 0.0515(2) Uani d U . . 1.0 . .
O O1 0.6822(2) 0.51434(18) 0.83769(18) 0.0524(6) Uani d U P D 0.816(3) A 1
O O2 0.8295(2) 0.54828(18) 0.67813(19) 0.0514(6) Uani d U P D 0.816(3) A 1
N N1 0.77676(18) 0.66653(18) 0.78809(14) 0.0407(6) Uani d U P D 0.816(3) A 1
N N2 0.84137(19) 0.74196(19) 0.77688(17) 0.0438(6) Uani d U P D 0.816(3) A 1
C C1 0.6606(3) 0.5986(2) 0.8588(3) 0.0471(7) Uani d U P D 0.816(3) A 1
C C2 0.5902(3) 0.6079(3) 0.9051(3) 0.0521(8) Uani d U P D 0.816(3) A 1
H H2 0.55993 0.554298 0.926626 0.063 Uiso calc U P R 0.816(3) A 1
C C3 0.5653(5) 0.6981(4) 0.9192(4) 0.0544(10) Uani d U P D 0.816(3) A 1
H H3 0.516846 0.702132 0.949026 0.065 Uiso calc U P R 0.816(3) A 1
C C4 0.6098(8) 0.7835(5) 0.8905(7) 0.0510(7) Uani d U P D 0.816(3) A 1
C C5 0.6856(4) 0.7732(3) 0.8470(3) 0.0496(8) Uani d U P D 0.816(3) A 1
H H5 0.720006 0.82707 0.828092 0.06 Uiso calc U P R 0.816(3) A 1
C C6 0.7072(3) 0.6847(2) 0.8334(3) 0.0447(7) Uani d U P D 0.816(3) A 1
C C7 0.8996(3) 0.6313(2) 0.6799(2) 0.0431(7) Uani d U P D 0.816(3) A 1
C C8 0.9694(3) 0.6334(3) 0.6304(3) 0.0485(8) Uani d U P D 0.816(3) A 1
H H8 0.962978 0.575645 0.59428 0.058 Uiso calc U P R 0.816(3) A 1
C C9 1.0469(5) 0.7183(3) 0.6336(5) 0.0497(11) Uani d U P D 0.816(3) A 1
H H9 1.091392 0.715585 0.59993 0.06 Uiso calc U P R 0.816(3) A 1
C C10 1.0610(6) 0.8081(3) 0.6857(5) 0.0484(8) Uani d U P D 0.816(3) A 1
C C11 0.9897(3) 0.8085(3) 0.7293(3) 0.0474(7) Uani d U P D 0.816(3) A 1
H H11 0.993763 0.868436 0.761414 0.057 Uiso calc U P R 0.816(3) A 1
C C12 0.9082(3) 0.7226(2) 0.7292(2) 0.0426(6) Uani d U P D 0.816(3) A 1
C C13 0.5738(4) 0.8794(4) 0.9053(3) 0.0602(9) Uani d U P D 0.816(3) A 1
C C14 0.4785(4) 0.8659(4) 0.9385(3) 0.0792(13) Uani d U P D 0.816(3) A 1
H H14A 0.454357 0.92512 0.93866 0.119 Uiso calc U P R 0.816(3) A 1
H H14B 0.500089 0.853074 0.995789 0.119 Uiso calc U P R 0.816(3) A 1
H H14C 0.420541 0.811106 0.902269 0.119 Uiso calc U P R 0.816(3) A 1
C C15 0.5423(4) 0.9162(4) 0.8200(3) 0.0821(14) Uani d U P D 0.816(3) A 1
H H15A 0.601622 0.924712 0.797481 0.123 Uiso calc U P R 0.816(3) A 1
H H15B 0.525549 0.978403 0.829314 0.123 Uiso calc U P R 0.816(3) A 1
H H15C 0.479909 0.868466 0.779893 0.123 Uiso calc U P R 0.816(3) A 1
C C16 0.6718(4) 0.9599(5) 0.9696(3) 0.0720(14) Uani d U P D 0.816(3) A 1
H H16A 0.733025 0.967176 0.949435 0.108 Uiso calc U P R 0.816(3) A 1
H H16B 0.689467 0.940423 1.024603 0.108 Uiso calc U P R 0.816(3) A 1
H H16C 0.653465 1.021803 0.97469 0.108 Uiso calc U P R 0.816(3) A 1
C C17 1.1499(4) 0.9025(3) 0.6959(3) 0.0622(8) Uani d U P D 0.816(3) A 1
C C18 1.2294(4) 0.8845(4) 0.6494(3) 0.0899(16) Uani d U P D 0.816(3) A 1
H H18A 1.193036 0.869711 0.588732 0.135 Uiso calc U P R 0.816(3) A 1
H H18B 1.256089 0.829655 0.666973 0.135 Uiso calc U P R 0.816(3) A 1
H H18C 1.289069 0.942764 0.663419 0.135 Uiso calc U P R 0.816(3) A 1
C C19 1.2149(4) 0.9365(4) 0.7919(3) 0.0794(14) Uani d U P D 0.816(3) A 1
H H19A 1.269925 0.997014 0.800081 0.119 Uiso calc U P R 0.816(3) A 1
H H19B 1.248201 0.886352 0.812409 0.119 Uiso calc U P R 0.816(3) A 1
H H19C 1.166933 0.947519 0.823142 0.119 Uiso calc U P R 0.816(3) A 1
C C20 1.0988(5) 0.9825(4) 0.6633(4) 0.0951(16) Uani d U P D 0.816(3) A 1
H H20A 1.154458 1.04293 0.672879 0.143 Uiso calc U P R 0.816(3) A 1
H H20B 1.049497 0.99314 0.693276 0.143 Uiso calc U P R 0.816(3) A 1
H H20C 1.060042 0.9621 0.60312 0.143 Uiso calc U P R 0.816(3) A 1
O O1' 0.8443(10) 0.5163(6) 0.6679(9) 0.0474(19) Uani d U P D 0.184(3) A 2
O O2' 0.7185(10) 0.5456(7) 0.8378(9) 0.0505(17) Uani d U P D 0.184(3) A 2
N N1' 0.8298(7) 0.6697(7) 0.7597(6) 0.0457(14) Uani d U P D 0.184(3) A 2
N N2' 0.7996(9) 0.7389(9) 0.7906(8) 0.0472(16) Uani d U P D 0.184(3) A 2
C C1' 0.9072(13) 0.6032(7) 0.6686(11) 0.0466(15) Uani d U P D 0.184(3) A 2
C C2' 0.9833(16) 0.6136(9) 0.6255(14) 0.0479(17) Uani d U P D 0.184(3) A 2
H H2' 0.986412 0.559315 0.590055 0.057 Uiso calc U P R 0.184(3) A 2
C C3' 1.055(3) 0.7065(11) 0.636(2) 0.0496(17) Uani d U P D 0.184(3) A 2
H H3' 1.105652 0.71144 0.607644 0.059 Uiso calc U P R 0.184(3) A 2
C C4' 1.055(3) 0.7937(12) 0.687(3) 0.0516(15) Uani d U P D 0.184(3) A 2
C C5' 0.9746(14) 0.7811(8) 0.7297(14) 0.0447(16) Uani d U P D 0.184(3) A 2
H H5' 0.969866 0.834326 0.765369 0.054 Uiso calc U P R 0.184(3) A 2
C C6' 0.9063(12) 0.6905(6) 0.7168(11) 0.0453(13) Uani d U P D 0.184(3) A 2
C C7' 0.6835(14) 0.6228(9) 0.8559(12) 0.0480(13) Uani d U P D 0.184(3) A 2
C C8' 0.6181(15) 0.6220(11) 0.9089(13) 0.0532(17) Uani d U P D 0.184(3) A 2
H H8' 0.600945 0.56594 0.932365 0.064 Uiso calc U P R 0.184(3) A 2
C C9' 0.578(2) 0.7009(15) 0.928(2) 0.0533(17) Uani d U P D 0.184(3) A 2
H H9' 0.535158 0.696651 0.962771 0.064 Uiso calc U P R 0.184(3) A 2
C C10' 0.602(4) 0.787(2) 0.894(3) 0.0522(14) Uani d U P D 0.184(3) A 2
C C11' 0.6750(17) 0.7925(11) 0.8523(16) 0.0401(15) Uani d U P D 0.184(3) A 2
H H11' 0.697597 0.852235 0.835253 0.048 Uiso calc U P R 0.184(3) A 2
C C12' 0.7210(14) 0.7138(8) 0.8314(13) 0.0446(14) Uani d U P D 0.184(3) A 2
C C13' 1.1421(12) 0.8915(10) 0.6966(11) 0.0640(18) Uani d U P D 0.184(3) A 2
C C14' 1.2412(16) 0.8666(17) 0.6824(13) 0.079(4) Uani d U P D 0.184(3) A 2
H H14D 1.224404 0.838378 0.623214 0.118 Uiso calc U P R 0.184(3) A 2
H H14E 1.262107 0.819789 0.717363 0.118 Uiso calc U P R 0.184(3) A 2
H H14F 1.29987 0.925874 0.697646 0.118 Uiso calc U P R 0.184(3) A 2
C C15' 1.1818(19) 0.9608(17) 0.7844(11) 0.082(4) Uani d U P D 0.184(3) A 2
H H15D 1.250707 1.005878 0.791814 0.123 Uiso calc U P R 0.184(3) A 2
H H15E 1.189275 0.922134 0.828927 0.123 Uiso calc U P R 0.184(3) A 2
H H15F 1.130211 0.997571 0.787145 0.123 Uiso calc U P R 0.184(3) A 2
C C16' 1.0992(18) 0.9513(16) 0.6270(12) 0.085(4) Uani d U P D 0.184(3) A 2
H H16D 1.100623 0.921155 0.572787 0.127 Uiso calc U P R 0.184(3) A 2
H H16E 1.144294 1.01821 0.6424 0.127 Uiso calc U P R 0.184(3) A 2
H H16F 1.026104 0.951412 0.622857 0.127 Uiso calc U P R 0.184(3) A 2
C C17' 0.5770(15) 0.8841(16) 0.8988(13) 0.0600(17) Uani d U P D 0.184(3) A 2
C C18' 0.4587(14) 0.8567(17) 0.8972(13) 0.072(4) Uani d U P D 0.184(3) A 2
H H18D 0.439088 0.915878 0.912852 0.108 Uiso calc U P R 0.184(3) A 2
H H18E 0.450468 0.813487 0.93715 0.108 Uiso calc U P R 0.184(3) A 2
H H18F 0.412388 0.823773 0.840658 0.108 Uiso calc U P R 0.184(3) A 2
C C19' 0.5827(18) 0.944(2) 0.8270(13) 0.071(4) Uani d U P D 0.184(3) A 2
H H19D 0.538364 0.903138 0.772665 0.106 Uiso calc U P R 0.184(3) A 2
H H19E 0.656362 0.964699 0.827591 0.106 Uiso calc U P R 0.184(3) A 2
H H19F 0.55675 1.001018 0.836122 0.106 Uiso calc U P R 0.184(3) A 2
C C20' 0.6494(17) 0.947(3) 0.9846(12) 0.072(4) Uani d U P D 0.184(3) A 2
H H20D 0.723524 0.962928 0.985629 0.108 Uiso calc U P R 0.184(3) A 2
H H20E 0.642024 0.911711 1.029599 0.108 Uiso calc U P R 0.184(3) A 2
H H20F 0.628549 1.007651 0.992834 0.108 Uiso calc U P R 0.184(3) A 2
O O3 0.8760(5) 0.5100(3) 0.8258(3) 0.0580(11) Uani d U P D 0.576(3) A 1
O O4 0.6260(5) 0.5076(3) 0.6625(4) 0.0651(13) Uani d U P D 0.576(3) A 1
N N3 0.7497(2) 0.3734(2) 0.74979(18) 0.0307(7) Uani d U P D 0.576(3) A 1
N N4 0.6754(2) 0.2911(2) 0.69725(18) 0.0313(7) Uani d U P D 0.576(3) A 1
C C21 0.9092(7) 0.4335(4) 0.8559(7) 0.0514(10) Uani d U P D 0.576(3) A 1
C C22 0.9958(9) 0.4285(7) 0.9071(6) 0.0520(13) Uani d U P D 0.576(3) A 1
H H22 1.048594 0.487283 0.935021 0.062 Uiso calc U P R 0.576(3) A 1
C C23 1.0177(10) 0.3414(6) 0.9244(8) 0.0498(15) Uani d U P D 0.576(3) A 1
H H23 1.082777 0.341648 0.964472 0.06 Uiso calc U P R 0.576(3) A 1
C C24 0.9397(11) 0.2501(6) 0.8804(9) 0.0464(11) Uani d U P D 0.576(3) A 1
C C25 0.8434(6) 0.2591(5) 0.8176(5) 0.0435(10) Uani d U P D 0.576(3) A 1
H H25 0.790994 0.201817 0.785444 0.052 Uiso calc U P R 0.576(3) A 1
C C26 0.8300(6) 0.3321(3) 0.8065(6) 0.0488(10) Uani d U P D 0.576(3) A 1
C C27 0.5705(6) 0.4112(4) 0.6325(5) 0.0540(10) Uani d U P D 0.576(3) A 1
C C28 0.4667(6) 0.4084(7) 0.5554(5) 0.0550(13) Uani d U P D 0.576(3) A 1
H H28 0.451349 0.466759 0.540999 0.066 Uiso calc U P R 0.576(3) A 1
C C29 0.4000(9) 0.3179(6) 0.5106(7) 0.0534(15) Uani d U P D 0.576(3) A 1
H H29 0.337227 0.317808 0.4678 0.064 Uiso calc U P R 0.576(3) A 1
C C30 0.4171(9) 0.2268(7) 0.5231(8) 0.0526(12) Uani d U P D 0.576(3) A 1
C C31 0.5060(5) 0.2244(5) 0.5808(4) 0.0498(11) Uani d U P D 0.576(3) A 1
H H31 0.522126 0.164297 0.587338 0.06 Uiso calc U P R 0.576(3) A 1
C C32 0.5918(5) 0.3309(4) 0.6436(5) 0.0516(10) Uani d U P D 0.576(3) A 1
C C33 0.9649(6) 0.1516(6) 0.8991(5) 0.0559(13) Uani d U P D 0.576(3) A 1
C C34 1.0851(7) 0.1514(9) 0.9209(5) 0.074(2) Uani d U P D 0.576(3) A 1
H H34A 1.107716 0.159108 0.871539 0.11 Uiso calc U P R 0.576(3) A 1
H H34B 1.093553 0.089775 0.937565 0.11 Uiso calc U P R 0.576(3) A 1
H H34C 1.128688 0.205166 0.967165 0.11 Uiso calc U P R 0.576(3) A 1
C C35 0.9408(7) 0.1313(8) 0.9889(6) 0.080(2) Uani d U P D 0.576(3) A 1
H H35A 0.866311 0.127768 0.982412 0.12 Uiso calc U P R 0.576(3) A 1
H H35B 0.986914 0.184389 1.034898 0.12 Uiso calc U P R 0.576(3) A 1
H H35C 0.955203 0.069827 1.001476 0.12 Uiso calc U P R 0.576(3) A 1
C C36 0.8859(10) 0.0548(8) 0.8565(5) 0.080(2) Uani d U P D 0.576(3) A 1
H H36A 0.877076 0.04437 0.796461 0.12 Uiso calc U P R 0.576(3) A 1
H H36B 0.817369 0.054381 0.864274 0.12 Uiso calc U P R 0.576(3) A 1
H H36C 0.911919 0.002909 0.881186 0.12 Uiso calc U P R 0.576(3) A 1
C C37 0.3370(7) 0.1316(7) 0.4665(6) 0.0720(14) Uani d U P D 0.576(3) A 1
C C38 0.3610(9) 0.0463(8) 0.5168(6) 0.108(3) Uani d U P D 0.576(3) A 1
H H38A 0.305331 -0.014128 0.489482 0.162 Uiso calc U P R 0.576(3) A 1
H H38B 0.362276 0.063929 0.574721 0.162 Uiso calc U P R 0.576(3) A 1
H H38C 0.430019 0.037072 0.517003 0.162 Uiso calc U P R 0.576(3) A 1
C C39 0.3487(8) 0.1235(8) 0.3845(7) 0.124(3) Uani d U P D 0.576(3) A 1
H H39A 0.289461 0.071706 0.345437 0.185 Uiso calc U P R 0.576(3) A 1
H H39B 0.415819 0.108154 0.387279 0.185 Uiso calc U P R 0.576(3) A 1
H H39C 0.348634 0.185138 0.364863 0.185 Uiso calc U P R 0.576(3) A 1
C C40 0.2296(8) 0.1336(10) 0.4969(6) 0.111(3) Uani d U P D 0.576(3) A 1
H H40A 0.208507 0.192928 0.485945 0.166 Uiso calc U P R 0.576(3) A 1
H H40B 0.247388 0.132304 0.55707 0.166 Uiso calc U P R 0.576(3) A 1
H H40C 0.170865 0.07681 0.465441 0.166 Uiso calc U P R 0.576(3) A 1
O O3' 0.6367(7) 0.4900(4) 0.6807(5) 0.0521(12) Uani d U P D 0.424(3) A 2
O O4' 0.9004(6) 0.5277(4) 0.8499(4) 0.0506(13) Uani d U P D 0.424(3) A 2
N N3' 0.6852(3) 0.3601(4) 0.7023(3) 0.0560(10) Uani d U P D 0.424(3) A 2
N N4' 0.7226(4) 0.3068(5) 0.7359(3) 0.0561(11) Uani d U P D 0.424(3) A 2
C C21' 0.5605(7) 0.4184(5) 0.6183(6) 0.0536(12) Uani d U P D 0.424(3) A 2
C C22' 0.4683(7) 0.4152(9) 0.5727(7) 0.0530(15) Uani d U P D 0.424(3) A 2
H H22' 0.447264 0.473727 0.572244 0.064 Uiso calc U P R 0.424(3) A 2
C C23' 0.3960(11) 0.3304(8) 0.5230(9) 0.0509(16) Uani d U P D 0.424(3) A 2
H H23' 0.331471 0.332337 0.483364 0.061 Uiso calc U P R 0.424(3) A 2
C C24' 0.4212(11) 0.2385(8) 0.5331(11) 0.0533(14) Uani d U P D 0.424(3) A 2
C C25' 0.5231(6) 0.2445(6) 0.5978(6) 0.0450(13) Uani d U P D 0.424(3) A 2
H H25' 0.53859 0.186248 0.612175 0.054 Uiso calc U P R 0.424(3) A 2
C C26' 0.5818(6) 0.3148(4) 0.6301(6) 0.0468(12) Uani d U P D 0.424(3) A 2
C C27' 0.8979(10) 0.4306(5) 0.8462(10) 0.0507(12) Uani d U P D 0.424(3) A 2
C C28' 1.0002(12) 0.4241(9) 0.9209(8) 0.0508(15) Uani d U P D 0.424(3) A 2
H H28' 1.05065 0.48127 0.955407 0.061 Uiso calc U P R 0.424(3) A 2
C C29' 1.0125(13) 0.3319(8) 0.9333(11) 0.0473(16) Uani d U P D 0.424(3) A 2
H H29' 1.073616 0.330429 0.977087 0.057 Uiso calc U P R 0.424(3) A 2
C C30' 0.9439(15) 0.2414(9) 0.8877(13) 0.0461(13) Uani d U P D 0.424(3) A 2
C C31' 0.8560(8) 0.2420(6) 0.8282(7) 0.0392(12) Uani d U P D 0.424(3) A 2
H H31' 0.806881 0.182316 0.797571 0.047 Uiso calc U P R 0.424(3) A 2
C C32' 0.8296(7) 0.3518(4) 0.8056(8) 0.0395(10) Uani d U P D 0.424(3) A 2
C C33' 0.3378(8) 0.1411(8) 0.4793(7) 0.0706(16) Uani d U P D 0.424(3) A 2
C C34' 0.3689(11) 0.0419(9) 0.4783(6) 0.090(3) Uani d U P D 0.424(3) A 2
H H34D 0.304655 -0.012038 0.452681 0.135 Uiso calc U P R 0.424(3) A 2
H H34E 0.403817 0.035325 0.535862 0.135 Uiso calc U P R 0.424(3) A 2
H H34F 0.417463 0.040745 0.445607 0.135 Uiso calc U P R 0.424(3) A 2
C C35' 0.3095(9) 0.1487(9) 0.3760(7) 0.093(3) Uani d U P D 0.424(3) A 2
H H35D 0.268388 0.084944 0.341658 0.14 Uiso calc U P R 0.424(3) A 2
H H35E 0.375766 0.169817 0.363303 0.14 Uiso calc U P R 0.424(3) A 2
H H35F 0.267891 0.195798 0.363599 0.14 Uiso calc U P R 0.424(3) A 2
C C36' 0.2193(9) 0.1291(12) 0.4605(7) 0.103(3) Uani d U P D 0.424(3) A 2
H H36D 0.201063 0.185977 0.439658 0.155 Uiso calc U P R 0.424(3) A 2
H H36E 0.201 0.122938 0.51194 0.155 Uiso calc U P R 0.424(3) A 2
H H36F 0.179567 0.070665 0.417941 0.155 Uiso calc U P R 0.424(3) A 2
C C37' 0.9640(8) 0.1448(8) 0.9154(7) 0.0523(15) Uani d U P D 0.424(3) A 2
C C38' 1.0669(9) 0.1408(11) 0.8884(7) 0.068(2) Uani d U P D 0.424(3) A 2
H H38D 1.050749 0.141755 0.828268 0.102 Uiso calc U P R 0.424(3) A 2
H H38E 1.086476 0.080978 0.900053 0.102 Uiso calc U P R 0.424(3) A 2
H H38F 1.126103 0.197035 0.920287 0.102 Uiso calc U P R 0.424(3) A 2
C C39' 0.9750(9) 0.1524(10) 1.0030(7) 0.067(2) Uani d U P D 0.424(3) A 2
H H39D 0.909178 0.160533 1.011571 0.101 Uiso calc U P R 0.424(3) A 2
H H39E 1.034058 0.208673 1.03522 0.101 Uiso calc U P R 0.424(3) A 2
H H39F 0.989168 0.093336 1.021824 0.101 Uiso calc U P R 0.424(3) A 2
C C40' 0.8819(13) 0.0633(10) 0.8287(6) 0.068(3) Uani d U P D 0.424(3) A 2
H H40D 0.898581 0.081961 0.779137 0.102 Uiso calc U P R 0.424(3) A 2
H H40E 0.808054 0.062224 0.822613 0.102 Uiso calc U P R 0.424(3) A 2
H H40F 0.891735 -0.001337 0.834353 0.102 Uiso calc U P R 0.424(3) A 2
C C41 0.2360(2) 0.5380(2) 0.83516(16) 0.0506(6) Uani d U . . 1.0 . .
C C42 0.1879(2) 0.6148(2) 0.82035(18) 0.0629(7) Uani d U . . 1.0 . .
H H42 0.16024 0.624959 0.764741 0.075 Uiso calc U . R 1.0 . .
C C43 0.1813(3) 0.6762(2) 0.88831(19) 0.0676(7) Uani d U . . 1.0 . .
H H43 0.148255 0.727124 0.878308 0.081 Uiso calc U . R 1.0 . .
C C44 0.2234(2) 0.6621(2) 0.97062(18) 0.0653(7) Uani d U . . 1.0 . .
H H44 0.218407 0.703354 1.016119 0.078 Uiso calc U . R 1.0 . .
C C45 0.2724(2) 0.5879(2) 0.98598(18) 0.0652(7) Uani d U . . 1.0 . .
H H45 0.301689 0.579611 1.041973 0.078 Uiso calc U . R 1.0 . .
C C46 0.2789(2) 0.5248(2) 0.91883(16) 0.0576(6) Uani d U . . 1.0 . .
H H46 0.311863 0.473947 0.9296 0.069 Uiso calc U . R 1.0 . .
C C47 0.3235(2) 0.3766(2) 0.78373(16) 0.0531(6) Uani d U . . 1.0 . .
C C48 0.2839(2) 0.3018(2) 0.8242(2) 0.0661(7) Uani d U . . 1.0 . .
H H48 0.216553 0.295375 0.831739 0.079 Uiso calc U . R 1.0 . .
C C49 0.3436(3) 0.2377(3) 0.8528(2) 0.0773(8) Uani d U . . 1.0 . .
H H49 0.316905 0.188079 0.879887 0.093 Uiso calc U . R 1.0 . .
C C50 0.4428(3) 0.2468(3) 0.8416(2) 0.0779(8) Uani d U . . 1.0 . .
H H50 0.482687 0.202452 0.859929 0.093 Uiso calc U . R 1.0 . .
C C51 0.4834(3) 0.3213(3) 0.8032(2) 0.0744(8) Uani d U . . 1.0 . .
H H51 0.551346 0.327768 0.796866 0.089 Uiso calc U . R 1.0 . .
C C52 0.4244(2) 0.3871(2) 0.77393(17) 0.0624(7) Uani d U . . 1.0 . .
H H52 0.45234 0.437448 0.748105 0.075 Uiso calc U . R 1.0 . .
C C53 0.2856(2) 0.5282(2) 0.67505(16) 0.0527(6) Uani d U . . 1.0 . .
C C54 0.3769(2) 0.6079(2) 0.70832(18) 0.0677(8) Uani d U . . 1.0 . .
H H54 0.41241 0.62377 0.767088 0.081 Uiso calc U . R 1.0 . .
C C55 0.4155(3) 0.6639(2) 0.65534(19) 0.0712(8) Uani d U . . 1.0 . .
H H55 0.477566 0.716608 0.678122 0.085 Uiso calc U . R 1.0 . .
C C56 0.3621(3) 0.6418(2) 0.56858(18) 0.0657(7) Uani d U . . 1.0 . .
H H56 0.387222 0.680388 0.532707 0.079 Uiso calc U . R 1.0 . .
C C57 0.2724(3) 0.5634(3) 0.53528(18) 0.0712(8) Uani d U . . 1.0 . .
H H57 0.236948 0.548458 0.476492 0.085 Uiso calc U . R 1.0 . .
C C58 0.2332(2) 0.5058(2) 0.58778(17) 0.0644(7) Uani d U . . 1.0 . .
H H58 0.172024 0.452242 0.564395 0.077 Uiso calc U . R 1.0 . .
C C59 0.1079(2) 0.3731(2) 0.68771(17) 0.0560(6) Uani d U . . 1.0 . .
C C60 0.1022(3) 0.2846(3) 0.6386(2) 0.0840(9) Uani d U . . 1.0 . .
H H60 0.16548 0.268387 0.637552 0.101 Uiso calc U . R 1.0 . .
C C61 0.0034(3) 0.2213(3) 0.5919(3) 0.1003(11) Uani d U . . 1.0 . .
H H61 -0.000313 0.161501 0.559893 0.12 Uiso calc U . R 1.0 . .
C C62 -0.0898(3) 0.2458(3) 0.5921(2) 0.0883(10) Uani d U . . 1.0 . .
H H62 -0.156684 0.202153 0.560585 0.106 Uiso calc U . R 1.0 . .
C C63 -0.0856(2) 0.3334(3) 0.63804(19) 0.0742(8) Uani d U . . 1.0 . .
H H63 -0.149428 0.350169 0.63643 0.089 Uiso calc U . R 1.0 . .
C C64 0.0132(2) 0.3977(2) 0.68708(17) 0.0614(7) Uani d U . . 1.0 . .
H H64 0.015998 0.45692 0.719409 0.074 Uiso calc U . R 1.0 . .

loop_
_atom_site_aniso_label
_atom_site_aniso_U_11
_atom_site_aniso_U_22
_atom_site_aniso_U_33
_atom_site_aniso_U_12
_atom_site_aniso_U_13
_atom_site_aniso_U_23
P1 0.0512(4) 0.0592(4) 0.0402(4) 0.0108(3) 0.0148(3) 0.0081(3)
Al1 0.0633(5) 0.0362(4) 0.0588(5) 0.0132(3) 0.0262(4) 0.0065(3)
O1 0.0588(15) 0.0467(14) 0.0607(12) 0.0164(11) 0.0303(12) 0.0119(11)
O2 0.0602(12) 0.0398(13) 0.0540(12) 0.0064(11) 0.0268(10) -0.0008(11)
N1 0.0443(12) 0.0409(12) 0.0399(11) 0.0148(10) 0.0158(9) 0.0066(10)
N2 0.0472(14) 0.0404(13) 0.0460(13) 0.0118(11) 0.0194(11) 0.0054(10)
C1 0.0475(16) 0.0504(16) 0.0442(13) 0.0156(13) 0.0153(12) 0.0063(13)
C2 0.0466(19) 0.0618(17) 0.0461(15) 0.0133(14) 0.0153(15) 0.0040(13)
C3 0.0458(19) 0.0684(17) 0.0461(18) 0.0157(14) 0.0154(16) -0.0037(14)
C4 0.0439(17) 0.0598(15) 0.0465(16) 0.0173(12) 0.0131(12) -0.0058(13)
C5 0.0452(16) 0.0550(18) 0.0477(16) 0.0168(14) 0.0150(12) -0.0020(16)
C6 0.0439(13) 0.0503(16) 0.0410(13) 0.0175(13) 0.0141(11) 0.0011(14)
C7 0.0468(13) 0.0415(15) 0.0418(14) 0.0119(12) 0.0157(11) 0.0070(13)
C8 0.0553(17) 0.0465(16) 0.0444(14) 0.0153(14) 0.0177(13) 0.0039(14)
C9 0.0501(16) 0.0572(18) 0.0447(14) 0.0123(15) 0.0205(14) 0.0115(16)
C10 0.0480(14) 0.0517(16) 0.0460(13) 0.0086(14) 0.0177(11) 0.0132(16)
C11 0.0486(15) 0.0427(16) 0.0490(14) 0.0080(13) 0.0162(13) 0.0089(15)
C12 0.0453(12) 0.0426(15) 0.0418(13) 0.0121(12) 0.0168(11) 0.0077(12)
C13 0.0555(15) 0.0627(17) 0.0600(17) 0.0203(14) 0.0177(14) -0.0049(14)
C14 0.066(2) 0.079(3) 0.093(3) 0.023(2) 0.034(2) -0.016(3)
C15 0.082(3) 0.082(4) 0.080(3) 0.039(3) 0.014(3) 0.004(2)
C16 0.070(3) 0.063(3) 0.074(3) 0.008(2) 0.025(2) -0.009(2)
C17 0.0610(16) 0.0597(18) 0.0597(16) 0.0016(14) 0.0220(14) 0.0098(14)
C18 0.079(3) 0.095(3) 0.084(3) -0.019(2) 0.046(3) 0.006(3)
C19 0.069(3) 0.078(3) 0.071(2) 0.002(2) 0.011(2) 0.002(2)
C20 0.101(3) 0.068(3) 0.099(3) 0.004(2) 0.016(3) 0.026(3)
O1' 0.054(3) 0.040(3) 0.049(3) 0.009(3) 0.022(3) 0.004(3)
O2' 0.053(3) 0.046(3) 0.056(2) 0.015(2) 0.023(2) 0.007(2)
N1' 0.048(2) 0.044(2) 0.045(2) 0.013(2) 0.016(2) 0.005(2)
N2' 0.047(2) 0.048(2) 0.046(2) 0.012(2) 0.017(2) 0.004(2)
C1' 0.052(2) 0.042(2) 0.045(2) 0.011(2) 0.017(2) 0.006(2)
C2' 0.052(2) 0.048(3) 0.045(2) 0.013(2) 0.017(2) 0.009(2)
C3' 0.051(2) 0.052(3) 0.046(2) 0.012(2) 0.018(2) 0.009(2)
C4' 0.051(2) 0.052(2) 0.050(2) 0.007(2) 0.019(2) 0.011(2)
C5' 0.046(2) 0.046(3) 0.045(2) 0.009(2) 0.021(2) 0.010(2)
C6' 0.0482(19) 0.043(2) 0.046(2) 0.011(2) 0.0194(19) 0.007(2)
C7' 0.048(2) 0.051(2) 0.0473(19) 0.018(2) 0.0173(19) 0.003(2)
C8' 0.049(3) 0.060(2) 0.047(2) 0.014(2) 0.013(2) 0.003(2)
C9' 0.047(3) 0.064(2) 0.047(2) 0.016(2) 0.015(2) -0.003(2)
C10' 0.046(2) 0.061(2) 0.049(2) 0.019(2) 0.016(2) -0.005(2)
C11' 0.039(2) 0.048(3) 0.043(2) 0.029(2) 0.019(2) -0.009(2)
C12' 0.044(2) 0.049(2) 0.044(2) 0.018(2) 0.017(2) 0.001(2)
C13' 0.063(3) 0.061(3) 0.061(3) 0.003(3) 0.020(3) 0.011(3)
C14' 0.072(5) 0.078(6) 0.073(6) -0.013(5) 0.028(6) 0.017(6)
C15' 0.074(6) 0.075(6) 0.076(6) 0.000(6) 0.011(5) 0.002(5)
C16' 0.088(6) 0.063(6) 0.081(6) -0.006(5) 0.011(6) 0.018(5)
C17' 0.054(3) 0.064(3) 0.060(3) 0.021(2) 0.019(2) -0.006(3)
C18' 0.065(5) 0.073(5) 0.074(6) 0.028(5) 0.020(6) -0.012(6)
C19' 0.065(6) 0.071(6) 0.071(5) 0.026(5) 0.015(5) -0.002(5)
C20' 0.066(6) 0.067(6) 0.073(6) 0.013(5) 0.016(6) -0.004(5)
O3 0.061(2) 0.0606(19) 0.059(3) 0.0255(16) 0.0173(17) 0.0248(17)
O4 0.0604(19) 0.072(2) 0.049(2) 0.0044(18) 0.0105(17) 0.0008(18)
N3 0.0333(14) 0.0265(14) 0.0317(14) 0.0047(12) 0.0124(11) 0.0051(12)
N4 0.0319(15) 0.0251(14) 0.0303(15) 0.0018(13) 0.0067(12) -0.0006(13)
C21 0.0560(19) 0.0597(17) 0.049(2) 0.0239(15) 0.0220(15) 0.0202(15)
C22 0.0562(18) 0.0542(19) 0.049(3) 0.0156(17) 0.0188(18) 0.0174(18)
C23 0.0456(18) 0.054(2) 0.047(3) 0.0148(18) 0.0074(19) 0.0148(19)
C24 0.0453(17) 0.0490(18) 0.048(2) 0.0193(16) 0.0123(16) 0.0158(17)
C25 0.0394(19) 0.053(2) 0.040(2) 0.0216(17) 0.0052(16) 0.0168(18)
C26 0.0486(16) 0.0643(19) 0.0426(16) 0.0284(17) 0.0148(14) 0.0202(19)
C27 0.0481(16) 0.0711(17) 0.038(2) 0.0069(15) 0.0155(14) 0.0037(15)
C28 0.0545(18) 0.068(2) 0.043(3) 0.0168(17) 0.0166(18) 0.0064(19)
C29 0.0477(18) 0.067(2) 0.042(3) 0.0191(18) 0.0077(19) 0.0067(19)
C30 0.0464(16) 0.063(2) 0.043(2) 0.0121(17) 0.0086(16) 0.0091(18)
C31 0.0431(19) 0.061(2) 0.035(2) 0.0081(17) 0.0042(16) 0.0033(18)
C32 0.0404(16) 0.0717(18) 0.032(2) 0.0044(16) 0.0078(14) -0.0008(17)
C33 0.0568(19) 0.052(2) 0.061(3) 0.0154(17) 0.0176(19) 0.021(2)
C34 0.061(4) 0.068(4) 0.090(5) 0.028(3) 0.010(4) 0.024(4)
C35 0.081(5) 0.061(4) 0.087(4) 0.005(4) 0.016(4) 0.025(3)
C36 0.095(4) 0.059(4) 0.075(5) 0.007(3) 0.020(4) 0.016(4)
C37 0.065(2) 0.071(2) 0.063(2) 0.0039(19) 0.009(2) 0.005(2)
C38 0.112(4) 0.081(4) 0.103(5) 0.003(3) 0.014(5) 0.008(4)
C39 0.128(5) 0.110(5) 0.088(4) -0.013(4) 0.012(5) -0.013(4)
C40 0.068(4) 0.117(4) 0.108(5) -0.017(3) 0.012(4) -0.011(5)
O3' 0.057(2) 0.052(2) 0.046(2) 0.0173(17) 0.0107(18) 0.0125(17)
O4' 0.052(3) 0.050(2) 0.042(3) 0.0154(19) 0.001(2) 0.0070(19)
N3' 0.0478(18) 0.071(2) 0.0431(19) 0.0089(18) 0.0125(16) 0.0056(19)
N4' 0.050(2) 0.068(2) 0.047(2) 0.016(2) 0.0116(17) 0.011(2)
C21' 0.0490(19) 0.0698(19) 0.038(2) 0.0069(18) 0.0178(17) 0.0009(18)
C22' 0.055(2) 0.066(2) 0.038(3) 0.0166(19) 0.016(2) 0.005(2)
C23' 0.047(2) 0.065(2) 0.041(3) 0.020(2) 0.010(2) 0.007(2)
C24' 0.0466(18) 0.063(2) 0.043(2) 0.0106(19) 0.0081(18) 0.008(2)
C25' 0.038(2) 0.060(2) 0.033(2) 0.0132(19) 0.0049(18) 0.006(2)
C26' 0.0391(18) 0.0630(19) 0.032(2) 0.0081(17) 0.0103(16) -0.0017(18)
C27' 0.055(2) 0.0609(19) 0.048(2) 0.0258(17) 0.0214(17) 0.0223(17)
C28' 0.052(2) 0.055(2) 0.047(3) 0.0177(19) 0.015(2) 0.016(2)
C29' 0.047(2) 0.051(2) 0.045(3) 0.016(2) 0.009(2) 0.018(2)
C30' 0.0455(18) 0.049(2) 0.047(2) 0.0187(18) 0.0118(18) 0.0176(19)
C31' 0.040(2) 0.047(2) 0.040(2) 0.0288(18) 0.0096(18) 0.018(2)
C32' 0.0443(17) 0.0524(19) 0.0373(17) 0.0308(17) 0.0178(16) 0.0218(19)
C33' 0.064(2) 0.072(2) 0.062(3) 0.007(2) 0.011(2) 0.004(2)
C34' 0.097(4) 0.077(4) 0.073(5) 0.010(4) 0.005(5) 0.003(5)
C35' 0.096(5) 0.085(5) 0.064(4) 0.015(4) -0.012(4) -0.007(4)
C36' 0.066(4) 0.111(5) 0.092(6) -0.005(4) -0.004(5) -0.010(5)
C37' 0.055(2) 0.049(2) 0.058(3) 0.0187(19) 0.018(2) 0.022(2)
C38' 0.056(4) 0.060(4) 0.082(5) 0.024(3) 0.008(4) 0.015(5)
C39' 0.066(5) 0.051(5) 0.074(4) 0.004(4) 0.010(4) 0.025(4)
C40' 0.086(4) 0.045(4) 0.067(5) 0.016(3) 0.015(4) 0.016(4)
C41 0.0502(13) 0.0579(14) 0.0412(12) 0.0098(11) 0.0146(10) 0.0097(11)
C42 0.0721(16) 0.0659(16) 0.0464(14) 0.0179(14) 0.0128(13) 0.0111(12)
C43 0.0785(17) 0.0634(16) 0.0599(16) 0.0226(14) 0.0203(14) 0.0058(13)
C44 0.0753(17) 0.0662(17) 0.0508(15) 0.0127(14) 0.0237(13) 0.0003(13)
C45 0.0719(17) 0.0760(18) 0.0431(14) 0.0155(14) 0.0165(13) 0.0077(13)
C46 0.0606(15) 0.0680(16) 0.0423(13) 0.0161(13) 0.0142(12) 0.0113(12)
C47 0.0553(13) 0.0595(14) 0.0464(13) 0.0142(11) 0.0198(11) 0.0112(11)
C48 0.0615(15) 0.0671(17) 0.0739(17) 0.0141(13) 0.0278(14) 0.0211(14)
C49 0.0816(19) 0.0726(18) 0.0844(19) 0.0218(16) 0.0312(16) 0.0285(16)
C50 0.089(2) 0.086(2) 0.0742(18) 0.0432(17) 0.0315(16) 0.0233(16)
C51 0.0722(17) 0.100(2) 0.0663(17) 0.0362(16) 0.0336(14) 0.0212(16)
C52 0.0627(15) 0.0804(18) 0.0520(15) 0.0206(14) 0.0271(13) 0.0193(13)
C53 0.0546(13) 0.0636(15) 0.0395(12) 0.0146(12) 0.0149(11) 0.0103(11)
C54 0.0749(17) 0.0706(17) 0.0431(14) 0.0020(14) 0.0119(13) 0.0080(13)
C55 0.0768(18) 0.0696(17) 0.0583(16) 0.0021(14) 0.0222(14) 0.0116(14)
C56 0.0781(17) 0.0737(18) 0.0527(15) 0.0200(14) 0.0294(14) 0.0202(13)
C57 0.0758(18) 0.092(2) 0.0408(14) 0.0166(15) 0.0147(13) 0.0169(14)
C58 0.0602(15) 0.0816(18) 0.0448(14) 0.0118(14) 0.0129(12) 0.0108(13)
C59 0.0556(14) 0.0634(15) 0.0457(13) 0.0132(12) 0.0154(11) 0.0051(11)
C60 0.0704(18) 0.082(2) 0.082(2) 0.0212(16) 0.0091(16) -0.0161(17)
C61 0.089(2) 0.086(2) 0.093(2) 0.0101(18) 0.0055(19) -0.0261(18)
C62 0.0680(18) 0.100(2) 0.0714(19) -0.0073(18) 0.0143(16) -0.0063(18)
C63 0.0563(15) 0.102(2) 0.0561(16) 0.0056(15) 0.0228(13) 0.0030(15)
C64 0.0565(15) 0.0776(18) 0.0491(14) 0.0108(13) 0.0236(12) 0.0050(13)

loop_
_atom_type_symbol
_atom_type_description
_atom_type_scat_dispersion_real
_atom_type_scat_dispersion_imag
_atom_type_scat_source
C C 0.0033 0.0016 'International Tables Vol C Tables 4.2.6.8 and 6.1.1.4'
H H 0.0000 0.0000 'International Tables Vol C Tables 4.2.6.8 and 6.1.1.4'
Al Al 0.0645 0.0514 'International Tables Vol C Tables 4.2.6.8 and 6.1.1.4'
N N 0.0061 0.0033 'International Tables Vol C Tables 4.2.6.8 and 6.1.1.4'
O O 0.0106 0.0060 'International Tables Vol C Tables 4.2.6.8 and 6.1.1.4'
P P 0.1023 0.0942 'International Tables Vol C Tables 4.2.6.8 and 6.1.1.4'

loop_
_geom_angle_atom_site_label_1
_geom_angle_atom_site_label_2
_geom_angle_atom_site_label_3
_geom_angle_site_symmetry_1
_geom_angle_site_symmetry_3
_geom_angle
_geom_angle_publ_flag
C47 P1 C59 . . 105.34(14) ?
C47 P1 C53 . . 112.27(13) ?
C59 P1 C53 . . 108.86(13) ?
C47 P1 C41 . . 109.78(13) ?
C59 P1 C41 . . 112.19(13) ?
C53 P1 C41 . . 108.43(13) ?
O2' Al1 O3' . . 96.2(6) ?
O3 Al1 O2 . . 90.3(3) ?
O3 Al1 O1 . . 94.3(3) ?
O2 Al1 O1 . . 168.54(11) ?
O3 Al1 O4 . . 169.9(2) ?
O2 Al1 O4 . . 86.2(3) ?
O1 Al1 O4 . . 90.9(3) ?
O3 Al1 N3 . . 72.91(18) ?
O2 Al1 N3 . . 101.18(12) ?
O1 Al1 N3 . . 90.21(11) ?
O4 Al1 N3 . . 98.45(16) ?
O3 Al1 N1 . . 99.35(17) ?
O2 Al1 N1 . . 88.11(10) ?
O1 Al1 N1 . . 80.81(9) ?
O4 Al1 N1 . . 90.01(16) ?
N3 Al1 N1 . . 167.78(11) ?
O2' Al1 O4' . . 82.5(5) ?
O3' Al1 O4' . . 169.3(3) ?
O2' Al1 O1' . . 165.3(5) ?
O3' Al1 O1' . . 95.2(5) ?
O4' Al1 O1' . . 88.1(5) ?
O2' Al1 N1' . . 91.7(4) ?
O3' Al1 N1' . . 106.0(4) ?
O4' Al1 N1' . . 84.7(3) ?
O1' Al1 N1' . . 76.2(3) ?
O2' Al1 N3' . . 107.3(4) ?
O3' Al1 N3' . . 64.2(2) ?
O4' Al1 N3' . . 105.91(18) ?
O1' Al1 N3' . . 86.1(3) ?
N1' Al1 N3' . . 159.1(3) ?
C1 O1 Al1 . . 113.6(2) ?
C7 O2 Al1 . . 128.4(2) ?
N2 N1 C6 . . 117.1(2) ?
N2 N1 Al1 . . 131.00(18) ?
C6 N1 Al1 . . 111.85(18) ?
N1 N2 C12 . . 116.4(2) ?
O1 C1 C2 . . 123.4(3) ?
O1 C1 C6 . . 120.5(2) ?
C2 C1 C6 . . 116.0(3) ?
C1 C2 C3 . . 119.8(3) ?
C1 C2 H2 . . 120.1 ?
C3 C2 H2 . . 120.1 ?
C2 C3 C4 . . 123.6(3) ?
C2 C3 H3 . . 118.2 ?
C4 C3 H3 . . 118.2 ?
C3 C4 C5 . . 115.4(3) ?
C3 C4 C13 . . 120.2(4) ?
C5 C4 C13 . . 124.4(4) ?
C6 C5 C4 . . 119.8(3) ?
C6 C5 H5 . . 120.1 ?
C4 C5 H5 . . 120.1 ?
C5 C6 C1 . . 125.3(3) ?
C5 C6 N1 . . 123.7(3) ?
C1 C6 N1 . . 110.9(2) ?
O2 C7 C8 . . 120.9(3) ?
O2 C7 C12 . . 122.8(3) ?
C8 C7 C12 . . 116.3(2) ?
C9 C8 C7 . . 122.3(3) ?
C9 C8 H8 . . 118.8 ?
C7 C8 H8 . . 118.8 ?
C8 C9 C10 . . 122.3(3) ?
C8 C9 H9 . . 118.9 ?
C10 C9 H9 . . 118.9 ?
C11 C10 C9 . . 115.9(3) ?
C11 C10 C17 . . 119.6(3) ?
C9 C10 C17 . . 124.5(3) ?
C10 C11 C12 . . 124.2(3) ?
C10 C11 H11 . . 117.9 ?
C12 C11 H11 . . 117.9 ?
N2 C12 C7 . . 127.3(2) ?
N2 C12 C11 . . 113.9(3) ?
C7 C12 C11 . . 118.7(3) ?
C14 C13 C15 . . 108.1(4) ?
C14 C13 C16 . . 109.4(4) ?
C15 C13 C16 . . 108.2(4) ?
C14 C13 C4 . . 114.0(4) ?
C15 C13 C4 . . 108.7(5) ?
C16 C13 C4 . . 108.4(6) ?
C13 C14 H14A . . 109.5 ?
C13 C14 H14B . . 109.5 ?
H14A C14 H14B . . 109.5 ?
C13 C14 H14C . . 109.5 ?
H14A C14 H14C . . 109.5 ?
H14B C14 H14C . . 109.5 ?
C13 C15 H15A . . 109.5 ?
C13 C15 H15B . . 109.5 ?
H15A C15 H15B . . 109.5 ?
C13 C15 H15C . . 109.5 ?
H15A C15 H15C . . 109.5 ?
H15B C15 H15C . . 109.5 ?
C13 C16 H16A . . 109.5 ?
C13 C16 H16B . . 109.5 ?
H16A C16 H16B . . 109.5 ?
C13 C16 H16C . . 109.5 ?
H16A C16 H16C . . 109.5 ?
H16B C16 H16C . . 109.5 ?
C20 C17 C10 . . 109.5(5) ?
C20 C17 C18 . . 110.5(4) ?
C10 C17 C18 . . 111.9(4) ?
C20 C17 C19 . . 109.4(4) ?
C10 C17 C19 . . 108.1(5) ?
C18 C17 C19 . . 107.4(4) ?
C17 C18 H18A . . 109.5 ?
C17 C18 H18B . . 109.5 ?
H18A C18 H18B . . 109.5 ?
C17 C18 H18C . . 109.5 ?
H18A C18 H18C . . 109.5 ?
H18B C18 H18C . . 109.5 ?
C17 C19 H19A . . 109.5 ?
C17 C19 H19B . . 109.5 ?
H19A C19 H19B . . 109.5 ?
C17 C19 H19C . . 109.5 ?
H19A C19 H19C . . 109.5 ?
H19B C19 H19C . . 109.5 ?
C17 C20 H20A . . 109.5 ?
C17 C20 H20B . . 109.5 ?
H20A C20 H20B . . 109.5 ?
C17 C20 H20C . . 109.5 ?
H20A C20 H20C . . 109.5 ?
H20B C20 H20C . . 109.5 ?
C1' O1' Al1 . . 114.2(5) ?
C7' O2' Al1 . . 127.1(8) ?
N2' N1' C6' . . 119.6(8) ?
N2' N1' Al1 . . 123.7(7) ?
C6' N1' Al1 . . 116.4(5) ?
N1' N2' C12' . . 117.3(10) ?
O1' C1' C2' . . 122.3(5) ?
O1' C1' C6' . . 122.0(4) ?
C2' C1' C6' . . 115.6(5) ?
C3' C2' C1' . . 119.2(7) ?
C3' C2' H2' . . 120.4 ?
C1' C2' H2' . . 120.4 ?
C2' C3' C4' . . 124.6(7) ?
C2' C3' H3' . . 117.7 ?
C4' C3' H3' . . 117.7 ?
C3' C4' C5' . . 115.0(6) ?
C3' C4' C13' . . 119.3(6) ?
C5' C4' C13' . . 125.6(6) ?
C6' C5' C4' . . 118.6(6) ?
C6' C5' H5' . . 120.7 ?
C4' C5' H5' . . 120.7 ?
C5' C6' C1' . . 127.0(5) ?
C5' C6' N1' . . 122.5(5) ?
C1' C6' N1' . . 110.1(4) ?
O2' C7' C8' . . 121.4(5) ?
O2' C7' C12' . . 121.0(5) ?
C8' C7' C12' . . 117.2(5) ?
C9' C8' C7' . . 122.8(7) ?
C9' C8' H8' . . 118.6 ?
C7' C8' H8' . . 118.6 ?
C8' C9' C10' . . 121.0(8) ?
C8' C9' H9' . . 119.5 ?
C10' C9' H9' . . 119.5 ?
C11' C10' C9' . . 116.2(8) ?
C11' C10' C17' . . 106.0(11) ?
C9' C10' C17' . . 137.5(12) ?
C10' C11' C12' . . 125.5(7) ?
C10' C11' H11' . . 117.2 ?
C12' C11' H11' . . 117.2 ?
N2' C12' C7' . . 128.6(7) ?
N2' C12' C11' . . 115.0(5) ?
C7' C12' C11' . . 116.3(6) ?
C14' C13' C15' . . 106.7(8) ?
C14' C13' C4' . . 109.0(14) ?
C15' C13' C4' . . 115.4(16) ?
C14' C13' C16' . . 107.3(8) ?
C15' C13' C16' . . 107.8(8) ?
C4' C13' C16' . . 110.(2) ?
C13' C14' H14D . . 109.5 ?
C13' C14' H14E . . 109.5 ?
H14D C14' H14E . . 109.5 ?
C13' C14' H14F . . 109.5 ?
H14D C14' H14F . . 109.5 ?
H14E C14' H14F . . 109.5 ?
C13' C15' H15D . . 109.5 ?
C13' C15' H15E . . 109.5 ?
H15D C15' H15E . . 109.5 ?
C13' C15' H15F . . 109.5 ?
H15D C15' H15F . . 109.5 ?
H15E C15' H15F . . 109.5 ?
C13' C16' H16D . . 109.5 ?
C13' C16' H16E . . 109.5 ?
H16D C16' H16E . . 109.5 ?
C13' C16' H16F . . 109.5 ?
H16D C16' H16F . . 109.5 ?
H16E C16' H16F . . 109.5 ?
C10' C17' C20' . . 107.(3) ?
C10' C17' C18' . . 102.6(19) ?
C20' C17' C18' . . 109.9(9) ?
C10' C17' C19' . . 120.(2) ?
C20' C17' C19' . . 109.6(9) ?
C18' C17' C19' . . 107.1(8) ?
C17' C18' H18D . . 109.5 ?
C17' C18' H18E . . 109.5 ?
H18D C18' H18E . . 109.5 ?
C17' C18' H18F . . 109.5 ?
H18D C18' H18F . . 109.5 ?
H18E C18' H18F . . 109.5 ?
C17' C19' H19D . . 109.5 ?
C17' C19' H19E . . 109.5 ?
H19D C19' H19E . . 109.5 ?
C17' C19' H19F . . 109.5 ?
H19D C19' H19F . . 109.5 ?
H19E C19' H19F . . 109.5 ?
C17' C20' H20D . . 109.5 ?
C17' C20' H20E . . 109.5 ?
H20D C20' H20E . . 109.5 ?
C17' C20' H20F . . 109.5 ?
H20D C20' H20F . . 109.5 ?
H20E C20' H20F . . 109.5 ?
C21 O3 Al1 . . 133.4(4) ?
C27 O4 Al1 . . 110.3(4) ?
N4 N3 C26 . . 103.2(3) ?
N4 N3 Al1 . . 131.8(2) ?
C26 N3 Al1 . . 125.0(3) ?
N3 N4 C32 . . 103.7(3) ?
C22 C21 O3 . . 132.4(7) ?
C22 C21 C26 . . 114.8(5) ?
O3 C21 C26 . . 112.1(4) ?
C21 C22 C23 . . 123.6(9) ?
C21 C22 H22 . . 118.2 ?
C23 C22 H22 . . 118.2 ?
C22 C23 C24 . . 119.3(8) ?
C22 C23 H23 . . 120.4 ?
C24 C23 H23 . . 120.4 ?
C23 C24 C25 . . 115.3(5) ?
C23 C24 C33 . . 119.4(7) ?
C25 C24 C33 . . 125.3(7) ?
C26 C25 C24 . . 122.2(6) ?
C26 C25 H25 . . 118.9 ?
C24 C25 H25 . . 118.9 ?
C25 C26 N3 . . 139.4(5) ?
C25 C26 C21 . . 124.6(4) ?
N3 C26 C21 . . 95.9(3) ?
C32 C27 O4 . . 134.3(5) ?
C32 C27 C28 . . 117.7(5) ?
O4 C27 C28 . . 107.0(6) ?
C29 C28 C27 . . 118.2(8) ?
C29 C28 H28 . . 120.9 ?
C27 C28 H28 . . 120.9 ?
C28 C29 C30 . . 126.1(8) ?
C28 C29 H29 . . 116.9 ?
C30 C29 H29 . . 116.9 ?
C31 C30 C29 . . 118.5(6) ?
C31 C30 C37 . . 120.9(7) ?
C29 C30 C37 . . 120.5(7) ?
C30 C31 C32 . . 119.8(6) ?
C30 C31 H31 . . 120.1 ?
C32 C31 H31 . . 120.1 ?
C27 C32 N4 . . 140.8(4) ?
C27 C32 C31 . . 119.3(4) ?
N4 C32 C31 . . 99.9(4) ?
C36 C33 C24 . . 121.6(8) ?
C36 C33 C34 . . 115.1(9) ?
C24 C33 C34 . . 115.8(8) ?
C36 C33 C35 . . 87.8(6) ?
C24 C33 C35 . . 108.0(9) ?
C34 C33 C35 . . 101.7(6) ?
C33 C34 H34A . . 109.5 ?
C33 C34 H34B . . 109.5 ?
H34A C34 H34B . . 109.5 ?
C33 C34 H34C . . 109.5 ?
H34A C34 H34C . . 109.5 ?
H34B C34 H34C . . 109.5 ?
C33 C35 H35A . . 109.5 ?
C33 C35 H35B . . 109.5 ?
H35A C35 H35B . . 109.5 ?
C33 C35 H35C . . 109.5 ?
H35A C35 H35C . . 109.5 ?
H35B C35 H35C . . 109.5 ?
C33 C36 H36A . . 109.5 ?
C33 C36 H36B . . 109.5 ?
H36A C36 H36B . . 109.5 ?
C33 C36 H36C . . 109.5 ?
H36A C36 H36C . . 109.5 ?
H36B C36 H36C . . 109.5 ?
C39 C37 C30 . . 108.9(9) ?
C39 C37 C38 . . 116.1(7) ?
C30 C37 C38 . . 105.3(7) ?
C39 C37 C40 . . 130.8(7) ?
C30 C37 C40 . . 100.0(8) ?
C38 C37 C40 . . 92.3(8) ?
C37 C38 H38A . . 109.5 ?
C37 C38 H38B . . 109.5 ?
H38A C38 H38B . . 109.5 ?
C37 C38 H38C . . 109.5 ?
H38A C38 H38C . . 109.5 ?
H38B C38 H38C . . 109.5 ?
C37 C39 H39A . . 109.5 ?
C37 C39 H39B . . 109.5 ?
H39A C39 H39B . . 109.5 ?
C37 C39 H39C . . 109.5 ?
H39A C39 H39C . . 109.5 ?
H39B C39 H39C . . 109.5 ?
C37 C40 H40A . . 109.5 ?
C37 C40 H40B . . 109.5 ?
H40A C40 H40B . . 109.5 ?
C37 C40 H40C . . 109.5 ?
H40A C40 H40C . . 109.5 ?
H40B C40 H40C . . 109.5 ?
C21' O3' Al1 . . 145.3(6) ?
C27' O4' Al1 . . 101.1(4) ?
N4' N3' C26' . . 115.3(5) ?
N4' N3' Al1 . . 117.6(4) ?
C26' N3' Al1 . . 126.8(4) ?
N3' N4' C32' . . 115.4(6) ?
C22' C21' O3' . . 131.9(8) ?
C22' C21' C26' . . 115.1(7) ?
O3' C21' C26' . . 109.5(4) ?
C21' C22' C23' . . 123.3(11) ?
C21' C22' H22' . . 118.3 ?
C23' C22' H22' . . 118.3 ?
C22' C23' C24' . . 118.5(9) ?
C22' C23' H23' . . 120.8 ?
C24' C23' H23' . . 120.8 ?
C23' C24' C25' . . 115.9(6) ?
C23' C24' C33' . . 119.0(8) ?
C25' C24' C33' . . 125.1(8) ?
C26' C25' C24' . . 122.1(7) ?
C26' C25' H25' . . 118.9 ?
C24' C25' H25' . . 118.9 ?
C25' C26' N3' . . 142.6(7) ?
C25' C26' C21' . . 123.8(6) ?
N3' C26' C21' . . 92.7(3) ?
C32' C27' O4' . . 134.0(6) ?
C32' C27' C28' . . 118.0(6) ?
O4' C27' C28' . . 107.4(6) ?
C29' C28' C27' . . 118.4(9) ?
C29' C28' H28' . . 120.8 ?
C27' C28' H28' . . 120.8 ?
C28' C29' C30' . . 126.9(10) ?
C28' C29' H29' . . 116.5 ?
C30' C29' H29' . . 116.5 ?
C31' C30' C29' . . 117.4(8) ?
C31' C30' C37' . . 121.9(9) ?
C29' C30' C37' . . 120.3(9) ?
C30' C31' C32' . . 120.9(7) ?
C30' C31' H31' . . 119.6 ?
C32' C31' H31' . . 119.6 ?
C27' C32' N4' . . 145.1(5) ?
C27' C32' C31' . . 118.2(5) ?
N4' C32' C31' . . 96.7(4) ?
C36' C33' C24' . . 120.6(10) ?
C36' C33' C34' . . 113.5(10) ?
C24' C33' C34' . . 120.4(8) ?
C36' C33' C35' . . 83.1(6) ?
C24' C33' C35' . . 108.7(10) ?
C34' C33' C35' . . 100.3(7) ?
C33' C34' H34D . . 109.5 ?
C33' C34' H34E . . 109.5 ?
H34D C34' H34E . . 109.5 ?
C33' C34' H34F . . 109.5 ?
H34D C34' H34F . . 109.5 ?
H34E C34' H34F . . 109.5 ?
C33' C35' H35D . . 109.5 ?
C33' C35' H35E . . 109.5 ?
H35D C35' H35E . . 109.5 ?
C33' C35' H35F . . 109.5 ?
H35D C35' H35F . . 109.5 ?
H35E C35' H35F . . 109.5 ?
C33' C36' H36D . . 109.5 ?
C33' C36' H36E . . 109.5 ?
H36D C36' H36E . . 109.5 ?
C33' C36' H36F . . 109.5 ?
H36D C36' H36F . . 109.5 ?
H36E C36' H36F . . 109.5 ?
C39' C37' C30' . . 108.2(12) ?
C39' C37' C38' . . 117.7(8) ?
C30' C37' C38' . . 100.9(12) ?
C39' C37' C40' . . 133.0(9) ?
C30' C37' C40' . . 100.0(9) ?
C38' C37' C40' . . 92.0(9) ?
C37' C38' H38D . . 109.5 ?
C37' C38' H38E . . 109.5 ?
H38D C38' H38E . . 109.5 ?
C37' C38' H38F . . 109.5 ?
H38D C38' H38F . . 109.5 ?
H38E C38' H38F . . 109.5 ?
C37' C39' H39D . . 109.5 ?
C37' C39' H39E . . 109.5 ?
H39D C39' H39E . . 109.5 ?
C37' C39' H39F . . 109.5 ?
H39D C39' H39F . . 109.5 ?
H39E C39' H39F . . 109.5 ?
C37' C40' H40D . . 109.5 ?
C37' C40' H40E . . 109.5 ?
H40D C40' H40E . . 109.5 ?
C37' C40' H40F . . 109.5 ?
H40D C40' H40F . . 109.5 ?
H40E C40' H40F . . 109.5 ?
C42 C41 C46 . . 119.4(3) ?
C42 C41 P1 . . 119.5(2) ?
C46 C41 P1 . . 121.1(2) ?
C43 C42 C41 . . 120.0(3) ?
C43 C42 H42 . . 120.0 ?
C41 C42 H42 . . 120.0 ?
C44 C43 C42 . . 120.1(3) ?
C44 C43 H43 . . 119.9 ?
C42 C43 H43 . . 119.9 ?
C45 C44 C43 . . 120.4(3) ?
C45 C44 H44 . . 119.8 ?
C43 C44 H44 . . 119.8 ?
C44 C45 C46 . . 120.5(3) ?
C44 C45 H45 . . 119.8 ?
C46 C45 H45 . . 119.8 ?
C45 C46 C41 . . 119.6(3) ?
C45 C46 H46 . . 120.2 ?
C41 C46 H46 . . 120.2 ?
C52 C47 C48 . . 119.7(3) ?
C52 C47 P1 . . 122.7(2) ?
C48 C47 P1 . . 117.6(2) ?
C49 C48 C47 . . 120.4(3) ?
C49 C48 H48 . . 119.8 ?
C47 C48 H48 . . 119.8 ?
C48 C49 C50 . . 120.0(3) ?
C48 C49 H49 . . 120.0 ?
C50 C49 H49 . . 120.0 ?
C49 C50 C51 . . 120.1(3) ?
C49 C50 H50 . . 120.0 ?
C51 C50 H50 . . 120.0 ?
C50 C51 C52 . . 120.9(3) ?
C50 C51 H51 . . 119.6 ?
C52 C51 H51 . . 119.6 ?
C47 C52 C51 . . 118.9(3) ?
C47 C52 H52 . . 120.5 ?
C51 C52 H52 . . 120.5 ?
C58 C53 C54 . . 119.2(3) ?
C58 C53 P1 . . 121.4(2) ?
C54 C53 P1 . . 119.4(2) ?
C55 C54 C53 . . 120.6(3) ?
C55 C54 H54 . . 119.7 ?
C53 C54 H54 . . 119.7 ?
C54 C55 C56 . . 119.9(3) ?
C54 C55 H55 . . 120.1 ?
C56 C55 H55 . . 120.1 ?
C57 C56 C55 . . 119.9(3) ?
C57 C56 H56 . . 120.1 ?
C55 C56 H56 . . 120.1 ?
C56 C57 C58 . . 120.9(3) ?
C56 C57 H57 . . 119.6 ?
C58 C57 H57 . . 119.6 ?
C53 C58 C57 . . 119.5(3) ?
C53 C58 H58 . . 120.2 ?
C57 C58 H58 . . 120.2 ?
C64 C59 C60 . . 119.5(3) ?
C64 C59 P1 . . 121.9(2) ?
C60 C59 P1 . . 118.5(2) ?
C61 C60 C59 . . 120.0(3) ?
C61 C60 H60 . . 120.0 ?
C59 C60 H60 . . 120.0 ?
C60 C61 C62 . . 120.2(4) ?
C60 C61 H61 . . 119.9 ?
C62 C61 H61 . . 119.9 ?
C63 C62 C61 . . 120.6(3) ?
C63 C62 H62 . . 119.7 ?
C61 C62 H62 . . 119.7 ?
C62 C63 C64 . . 120.3(3) ?
C62 C63 H63 . . 119.9 ?
C64 C63 H63 . . 119.9 ?
C63 C64 C59 . . 119.5(3) ?
C63 C64 H64 . . 120.3 ?
C59 C64 H64 . . 120.3 ?

loop_
_geom_bond_atom_site_label_1
_geom_bond_atom_site_label_2
_geom_bond_site_symmetry_2
_geom_bond_distance
_geom_bond_publ_flag
P1 C47 . 1.793(3) ?
P1 C59 . 1.793(3) ?
P1 C53 . 1.794(3) ?
P1 C41 . 1.799(3) ?
Al1 O2' . 1.652(12) ?
Al1 O3' . 1.677(6) ?
Al1 O3 . 1.699(5) ?
Al1 O2 . 1.821(3) ?
Al1 O1 . 1.935(3) ?
Al1 O4 . 1.953(5) ?
Al1 N3 . 2.016(3) ?
Al1 N1 . 2.037(3) ?
Al1 O4' . 2.046(6) ?
Al1 O1' . 2.084(11) ?
Al1 N1' . 2.106(10) ?
Al1 N3' . 2.199(6) ?
O1 C1 . 1.318(3) ?
O2 C7 . 1.315(3) ?
N1 N2 . 1.277(3) ?
N1 C6 . 1.402(3) ?
N2 C12 . 1.403(3) ?
C1 C2 . 1.395(4) ?
C1 C6 . 1.400(4) ?
C2 C3 . 1.398(5) ?
C2 H2 . 0.93 ?
C3 C4 . 1.411(5) ?
C3 H3 . 0.93 ?
C4 C5 . 1.426(4) ?
C4 C13 . 1.553(6) ?
C5 C6 . 1.352(4) ?
C5 H5 . 0.93 ?
C7 C8 . 1.406(4) ?
C7 C12 . 1.412(4) ?
C8 C9 . 1.380(5) ?
C8 H8 . 0.93 ?
C9 C10 . 1.395(5) ?
C9 H9 . 0.93 ?
C10 C11 . 1.354(4) ?
C10 C17 . 1.528(5) ?
C11 C12 . 1.434(4) ?
C11 H11 . 0.93 ?
C13 C14 . 1.510(6) ?
C13 C15 . 1.538(6) ?
C13 C16 . 1.551(6) ?
C14 H14A . 0.96 ?
C14 H14B . 0.96 ?
C14 H14C . 0.96 ?
C15 H15A . 0.96 ?
C15 H15B . 0.96 ?
C15 H15C . 0.96 ?
C16 H16A . 0.96 ?
C16 H16B . 0.96 ?
C16 H16C . 0.96 ?
C17 C20 . 1.517(6) ?
C17 C18 . 1.530(6) ?
C17 C19 . 1.540(6) ?
C18 H18A . 0.96 ?
C18 H18B . 0.96 ?
C18 H18C . 0.96 ?
C19 H19A . 0.96 ?
C19 H19B . 0.96 ?
C19 H19C . 0.96 ?
C20 H20A . 0.96 ?
C20 H20B . 0.96 ?
C20 H20C . 0.96 ?
O1' C1' . 1.318(4) ?
O2' C7' . 1.318(4) ?
N1' N2' . 1.252(12) ?
N1' C6' . 1.403(4) ?
N2' C12' . 1.407(5) ?
C1' C2' . 1.394(6) ?
C1' C6' . 1.397(5) ?
C2' C3' . 1.394(7) ?
C2' H2' . 0.93 ?
C3' C4' . 1.415(7) ?
C3' H3' . 0.93 ?
C4' C5' . 1.434(6) ?
C4' C13' . 1.551(8) ?
C5' C6' . 1.347(6) ?
C5' H5' . 0.93 ?
C7' C8' . 1.407(6) ?
C7' C12' . 1.414(6) ?
C8' C9' . 1.379(7) ?
C8' H8' . 0.93 ?
C9' C10' . 1.394(7) ?
C9' H9' . 0.93 ?
C10' C11' . 1.349(7) ?
C10' C17' . 1.48(3) ?
C11' C12' . 1.442(6) ?
C11' H11' . 0.93 ?
C13' C14' . 1.520(8) ?
C13' C15' . 1.540(8) ?
C13' C16' . 1.556(8) ?
C14' H14D . 0.96 ?
C14' H14E . 0.96 ?
C14' H14F . 0.96 ?
C15' H15D . 0.96 ?
C15' H15E . 0.96 ?
C15' H15F . 0.96 ?
C16' H16D . 0.96 ?
C16' H16E . 0.96 ?
C16' H16F . 0.96 ?
C17' C20' . 1.518(8) ?
C17' C18' . 1.534(8) ?
C17' C19' . 1.540(8) ?
C18' H18D . 0.96 ?
C18' H18E . 0.96 ?
C18' H18F . 0.96 ?
C19' H19D . 0.96 ?
C19' H19E . 0.96 ?
C19' H19F . 0.96 ?
C20' H20D . 0.96 ?
C20' H20E . 0.96 ?
C20' H20F . 0.96 ?
O3 C21 . 1.347(4) ?
O4 C27 . 1.354(4) ?
N3 N4 . 1.362(4) ?
N3 C26 . 1.481(4) ?
N4 C32 . 1.474(4) ?
C21 C22 . 1.246(8) ?
C21 C26 . 1.550(5) ?
C22 C23 . 1.365(10) ?
C22 H22 . 0.93 ?
C23 C24 . 1.425(11) ?
C23 H23 . 0.93 ?
C24 C25 . 1.446(9) ?
C24 C33 . 1.544(7) ?
C25 C26 . 1.109(6) ?
C25 H25 . 0.93 ?
C27 C32 . 1.248(6) ?
C27 C28 . 1.583(8) ?
C28 C29 . 1.370(10) ?
C28 H28 . 0.93 ?
C29 C30 . 1.380(11) ?
C29 H29 . 0.93 ?
C30 C31 . 1.305(10) ?
C30 C37 . 1.527(8) ?
C31 C32 . 1.688(6) ?
C31 H31 . 0.93 ?
C33 C36 . 1.479(13) ?
C33 C34 . 1.543(12) ?
C33 C35 . 1.653(13) ?
C34 H34A . 0.96 ?
C34 H34B . 0.96 ?
C34 H34C . 0.96 ?
C35 H35A . 0.96 ?
C35 H35B . 0.96 ?
C35 H35C . 0.96 ?
C36 H36A . 0.96 ?
C36 H36B . 0.96 ?
C36 H36C . 0.96 ?
C37 C39 . 1.409(13) ?
C37 C38 . 1.576(14) ?
C37 C40 . 1.659(14) ?
C38 H38A . 0.96 ?
C38 H38B . 0.96 ?
C38 H38C . 0.96 ?
C39 H39A . 0.96 ?
C39 H39B . 0.96 ?
C39 H39C . 0.96 ?
C40 H40A . 0.96 ?
C40 H40B . 0.96 ?
C40 H40C . 0.96 ?
O3' C21' . 1.354(4) ?
O4' C27' . 1.355(4) ?
N3' N4' . 1.107(7) ?
N3' C26' . 1.496(4) ?
N4' C32' . 1.505(4) ?
C21' C22' . 1.235(9) ?
C21' C26' . 1.571(6) ?
C22' C23' . 1.360(10) ?
C22' H22' . 0.93 ?
C23' C24' . 1.425(12) ?
C23' H23' . 0.93 ?
C24' C25' . 1.450(10) ?
C24' C33' . 1.549(8) ?
C25' C26' . 1.084(7) ?
C25' H25' . 0.93 ?
C27' C32' . 1.245(7) ?
C27' C28' . 1.587(9) ?
C28' C29' . 1.376(11) ?
C28' H28' . 0.93 ?
C29' C30' . 1.381(12) ?
C29' H29' . 0.93 ?
C30' C31' . 1.301(11) ?
C30' C37' . 1.538(12) ?
C31' C32' . 1.719(7) ?
C31' H31' . 0.93 ?
C33' C36' . 1.490(13) ?
C33' C34' . 1.547(12) ?
C33' C35' . 1.666(13) ?
C34' H34D . 0.96 ?
C34' H34E . 0.96 ?
C34' H34F . 0.96 ?
C35' H35D . 0.96 ?
C35' H35E . 0.96 ?
C35' H35F . 0.96 ?
C36' H36D . 0.96 ?
C36' H36E . 0.96 ?
C36' H36F . 0.96 ?
C37' C39' . 1.407(14) ?
C37' C38' . 1.577(14) ?
C37' C40' . 1.661(15) ?
C38' H38D . 0.96 ?
C38' H38E . 0.96 ?
C38' H38F . 0.96 ?
C39' H39D . 0.96 ?
C39' H39E . 0.96 ?
C39' H39F . 0.96 ?
C40' H40D . 0.96 ?
C40' H40E . 0.96 ?
C40' H40F . 0.96 ?
C41 C42 . 1.388(4) ?
C41 C46 . 1.391(4) ?
C42 C43 . 1.382(4) ?
C42 H42 . 0.93 ?
C43 C44 . 1.374(4) ?
C43 H43 . 0.93 ?
C44 C45 . 1.363(4) ?
C44 H44 . 0.93 ?
C45 C46 . 1.385(4) ?
C45 H45 . 0.93 ?
C46 H46 . 0.93 ?
C47 C52 . 1.383(4) ?
C47 C48 . 1.395(4) ?
C48 C49 . 1.371(4) ?
C48 H48 . 0.93 ?
C49 C50 . 1.373(5) ?
C49 H49 . 0.93 ?
C50 C51 . 1.374(5) ?
C50 H50 . 0.93 ?
C51 C52 . 1.387(4) ?
C51 H51 . 0.93 ?
C52 H52 . 0.93 ?
C53 C58 . 1.380(4) ?
C53 C54 . 1.384(4) ?
C54 C55 . 1.374(4) ?
C54 H54 . 0.93 ?
C55 C56 . 1.375(4) ?
C55 H55 . 0.93 ?
C56 C57 . 1.362(4) ?
C56 H56 . 0.93 ?
C57 C58 . 1.385(4) ?
C57 H57 . 0.93 ?
C58 H58 . 0.93 ?
C59 C64 . 1.383(4) ?
C59 C60 . 1.388(4) ?
C60 C61 . 1.368(5) ?
C60 H60 . 0.93 ?
C61 C62 . 1.368(5) ?
C61 H61 . 0.93 ?
C62 C63 . 1.360(5) ?
C62 H62 . 0.93 ?
C63 C64 . 1.382(4) ?
C63 H63 . 0.93 ?
C64 H64 . 0.93 ?
